data_4327725
loop_
_publ_author_name
'Hiroyuki Nitadori'
'Takeshi Takahashi'
'Akiko Inagaki'
'Munetaka Akita'

_publ_section_title
;
 Enhanced Photocatalytic Activity of \a-Methylstyrene Oligomerization
 through Effective Metal-to-Ligand Charge-Transfer Localization on the
 Bridging Ligand
;
_journal_name_full 'Inorganic Chemistry'
_journal_page_first 51
_journal_page_last 62
_journal_paper_doi 10.1021/ic200291t
_journal_volume 51
_journal_year 2012
_chemical_formula_sum 'C33 H30 Br2 Cl2 F12 N8 P2 Ru'
_chemical_formula_weight 1160.38
_chemical_name_systematic
; 
 ? 
;
_space_group_IT_number 2
_symmetry_cell_setting triclinic
_symmetry_space_group_name_Hall '-P 1'
_symmetry_space_group_name_H-M 'P -1'
_atom_sites_solution_hydrogens geom
_atom_sites_solution_primary direct
_atom_sites_solution_secondary difmap
_audit_creation_method SHELXL-97
_cell_angle_alpha 106.397(11)
_cell_angle_beta 101.67(3)
_cell_angle_gamma 96.52(3)
_cell_formula_units_Z 2
_cell_length_a 10.912(3)
_cell_length_b 14.096(8)
_cell_length_c 14.207(8)
_cell_measurement_temperature 213(2)
_cell_volume 2018.9(17)
_computing_publication_material 'SHELXL-97/2 (Sheldrick,1997)'
_computing_structure_refinement 'SHELXL-97 (Sheldrick, 1997)'
_computing_structure_solution 'SHELXS-97 (Sheldrick, 1990)'
_diffrn_ambient_temperature 213(2)
_diffrn_detector_area_resol_mean 10.00
_diffrn_measured_fraction_theta_full 0.896
_diffrn_measured_fraction_theta_max 0.896
_diffrn_measurement_device_type 'Rigaku RAXIS-IV Imaging Plate'
_diffrn_measurement_method \w
_diffrn_radiation_monochromator graphite
_diffrn_radiation_source 'rotating anode x-ray generator'
_diffrn_radiation_type MoK\a
_diffrn_radiation_wavelength 0.71075
_diffrn_reflns_av_R_equivalents 0.1581
_diffrn_reflns_av_sigmaI/netI 0.3034
_diffrn_reflns_limit_h_max 12
_diffrn_reflns_limit_h_min -12
_diffrn_reflns_limit_k_max 18
_diffrn_reflns_limit_k_min -18
_diffrn_reflns_limit_l_max 16
_diffrn_reflns_limit_l_min -18
_diffrn_reflns_number 15577
_diffrn_reflns_theta_full 27.48
_diffrn_reflns_theta_max 27.48
_diffrn_reflns_theta_min 3.06
_exptl_absorpt_coefficient_mu 2.674
_exptl_absorpt_correction_T_max 0.7758
_exptl_absorpt_correction_T_min 0.7758
_exptl_absorpt_correction_type none
_exptl_crystal_colour red
_exptl_crystal_density_diffrn 1.909
_exptl_crystal_description prismatic
_exptl_crystal_F_000 1140
_exptl_crystal_size_max 0.20
_exptl_crystal_size_mid 0.20
_exptl_crystal_size_min 0.10
_refine_diff_density_max 1.182
_refine_diff_density_min -0.855
_refine_diff_density_rms 0.120
_refine_ls_extinction_coef 0.0028(5)
_refine_ls_extinction_expression Fc^*^=kFc[1+0.001xFc^2^\l^3^/sin(2\q)]^-1/4^
_refine_ls_extinction_method SHELXL
_refine_ls_goodness_of_fit_ref 0.838
_refine_ls_hydrogen_treatment constr
_refine_ls_matrix_type full
_refine_ls_number_parameters 513
_refine_ls_number_reflns 8293
_refine_ls_number_restraints 0
_refine_ls_restrained_S_all 0.838
_refine_ls_R_factor_all 0.2469
_refine_ls_R_factor_gt 0.0740
_refine_ls_shift/su_max 0.000
_refine_ls_shift/su_mean 0.000
_refine_ls_structure_factor_coef Fsqd
_refine_ls_weighting_details 'calc w=1/[\s^2^(Fo^2^)+(0.0726P)^2^+0.0000P] where P=(Fo^2^+2Fc^2^)/3'
_refine_ls_weighting_scheme calc
_refine_ls_wR_factor_gt 0.1532
_refine_ls_wR_factor_ref 0.2040
_reflns_number_gt 2509
_reflns_number_total 8293
_reflns_threshold_expression >2sigma(I)
_cod_data_source_file ic200291t_si_003.cif
_cod_data_source_block string
_cod_original_cell_volume 2018.8(17)
_cod_database_code 4327725

loop_
_symmetry_equiv_pos_as_xyz
'x, y, z'
'-x, -y, -z'

loop_
_atom_site_label
_atom_site_type_symbol
_atom_site_fract_x
_atom_site_fract_y
_atom_site_fract_z
_atom_site_U_iso_or_equiv
_atom_site_adp_type
_atom_site_occupancy
_atom_site_symmetry_multiplicity
_atom_site_calc_flag
_atom_site_refinement_flags
Ru1 Ru 0.73876(9) 0.69235(8) 0.27747(8) 0.0436(3) Uani 1 1 d .
Br1 Br 0.99414(12) 0.37142(11) 0.07331(12) 0.0692(5) Uani 1 1 d .
Br2 Br 0.31524(14) 0.84543(12) 0.07382(12) 0.0779(6) Uani 1 1 d .
N1 N 0.8563(9) 0.8167(7) 0.2760(8) 0.050(3) Uani 1 1 d .
N2 N 0.6916(8) 0.8022(7) 0.3852(7) 0.044(3) Uani 1 1 d .
N3 N 0.8645(10) 0.6715(8) 0.3982(8) 0.052(3) Uani 1 1 d .
N4 N 0.6342(8) 0.5750(7) 0.3010(7) 0.044(3) Uani 1 1 d .
N5 N 0.7780(9) 0.5885(8) 0.1578(7) 0.049(3) Uani 1 1 d .
N6 N 0.6082(7) 0.7023(7) 0.1589(7) 0.042(3) Uani 1 1 d .
N7 N 0.7036(10) 0.5055(8) -0.0192(8) 0.063(3) Uani 1 1 d .
N8 N 0.5315(9) 0.6352(8) -0.0226(8) 0.058(3) Uani 1 1 d .
C1 C 0.9296(11) 0.8167(11) 0.2137(11) 0.060(4) Uani 1 1 d .
H1 H 0.9303 0.7558 0.1651 0.071 Uiso 1 1 calc R
C2 C 1.0075(12) 0.9048(11) 0.2169(10) 0.061(4) Uani 1 1 d .
H2 H 1.0630 0.9007 0.1738 0.074 Uiso 1 1 calc R
C3 C 1.0037(11) 0.9982(10) 0.2830(11) 0.055(4) Uani 1 1 d .
C4 C 0.9229(11) 0.9949(10) 0.3464(10) 0.056(4) Uani 1 1 d .
H4 H 0.9176 1.0553 0.3938 0.067 Uiso 1 1 calc R
C5 C 0.8500(11) 0.9067(9) 0.3428(10) 0.051(3) Uani 1 1 d .
C6 C 0.7644(12) 0.8978(10) 0.4085(9) 0.050(3) Uani 1 1 d .
C7 C 0.7473(13) 0.9777(9) 0.4862(10) 0.061(4) Uani 1 1 d .
H7 H 0.7933 1.0425 0.4993 0.073 Uiso 1 1 calc R
C8 C 0.6639(13) 0.9632(10) 0.5442(11) 0.064(4) Uani 1 1 d .
C9 C 0.5918(11) 0.8647(9) 0.5193(10) 0.055(4) Uani 1 1 d .
H9 H 0.5331 0.8512 0.5561 0.066 Uiso 1 1 calc R
C10 C 0.6103(12) 0.7900(10) 0.4399(9) 0.054(4) Uani 1 1 d .
H10 H 0.5616 0.7255 0.4235 0.065 Uiso 1 1 calc R
C11 C 1.0801(13) 1.0954(10) 0.2865(12) 0.085(5) Uani 1 1 d .
H11A H 1.0638 1.1504 0.3386 0.102 Uiso 1 1 calc R
H11B H 1.0557 1.1064 0.2215 0.102 Uiso 1 1 calc R
H11C H 1.1699 1.0920 0.3018 0.102 Uiso 1 1 calc R
C12 C 0.6510(12) 1.0497(10) 0.6350(10) 0.073(5) Uani 1 1 d .
H12A H 0.5894 1.0248 0.6670 0.087 Uiso 1 1 calc R
H12B H 0.6226 1.1035 0.6113 0.087 Uiso 1 1 calc R
H12C H 0.7328 1.0749 0.6837 0.087 Uiso 1 1 calc R
C13 C 0.9813(11) 0.7266(9) 0.4474(10) 0.051(3) Uani 1 1 d .
H13 H 1.0179 0.7725 0.4196 0.061 Uiso 1 1 calc R
C14 C 1.0492(12) 0.7180(10) 0.5374(10) 0.058(4) Uani 1 1 d .
H14 H 1.1292 0.7591 0.5703 0.070 Uiso 1 1 calc R
C15 C 1.0014(12) 0.6514(10) 0.5779(11) 0.057(4) Uani 1 1 d .
C16 C 0.8839(13) 0.5942(9) 0.5280(9) 0.059(4) Uani 1 1 d .
H16 H 0.8485 0.5466 0.5545 0.071 Uiso 1 1 calc R
C17 C 0.8141(11) 0.6054(9) 0.4369(10) 0.046(3) Uani 1 1 d .
C18 C 0.6840(11) 0.5435(10) 0.3811(10) 0.052(3) Uani 1 1 d .
C19 C 0.6249(12) 0.4679(10) 0.4039(10) 0.057(4) Uani 1 1 d .
H19 H 0.6635 0.4510 0.4609 0.068 Uiso 1 1 calc R
C20 C 0.5070(14) 0.4140(10) 0.3442(12) 0.063(4) Uani 1 1 d .
C21 C 0.4587(13) 0.4416(11) 0.2602(11) 0.064(4) Uani 1 1 d .
H21 H 0.3805 0.4061 0.2158 0.076 Uiso 1 1 calc R
C22 C 0.5222(12) 0.5186(10) 0.2415(10) 0.055(4) Uani 1 1 d .
H22 H 0.4864 0.5344 0.1830 0.066 Uiso 1 1 calc R
C23 C 1.0709(12) 0.6440(11) 0.6781(10) 0.077(5) Uani 1 1 d .
H23A H 1.0225 0.5915 0.6946 0.092 Uiso 1 1 calc R
H23B H 1.0808 0.7077 0.7305 0.092 Uiso 1 1 calc R
H23C H 1.1541 0.6279 0.6735 0.092 Uiso 1 1 calc R
C24 C 0.4332(14) 0.3272(11) 0.3680(11) 0.083(5) Uani 1 1 d .
H24A H 0.4818 0.3183 0.4292 0.099 Uiso 1 1 calc R
H24B H 0.4198 0.2656 0.3121 0.099 Uiso 1 1 calc R
H24C H 0.3515 0.3430 0.3779 0.099 Uiso 1 1 calc R
C25 C 0.8681(12) 0.5277(9) 0.1599(10) 0.053(3) Uani 1 1 d .
H25 H 0.9267 0.5362 0.2213 0.064 Uiso 1 1 calc R
C26 C 0.8742(11) 0.4545(9) 0.0735(9) 0.048(3) Uani 1 1 d .
C27 C 0.7917(12) 0.4455(10) -0.0160(10) 0.063(4) Uani 1 1 d .
H27 H 0.7962 0.3974 -0.0758 0.076 Uiso 1 1 calc R
C28 C 0.7018(11) 0.5758(9) 0.0658(10) 0.052(3) Uani 1 1 d .
C29 C 0.6056(11) 0.6424(9) 0.0662(10) 0.048(3) Uani 1 1 d .
C30 C 0.5234(10) 0.7645(9) 0.1599(9) 0.048(3) Uani 1 1 d .
H30 H 0.5206 0.8089 0.2224 0.058 Uiso 1 1 calc R
C31 C 0.4405(11) 0.7660(8) 0.0734(10) 0.049(3) Uani 1 1 d .
C32 C 0.4487(12) 0.7000(10) -0.0194(11) 0.061(4) Uani 1 1 d .
H32 H 0.3958 0.7010 -0.0801 0.073 Uiso 1 1 calc R
P1 P 0.3839(4) 0.8959(4) -0.2284(4) 0.0811(14) Uani 1 1 d .
F1 F 0.5294(7) 0.9037(6) -0.2363(7) 0.096(3) Uiso 1 1 d .
F2 F 0.2386(8) 0.8863(7) -0.2230(7) 0.108(3) Uiso 1 1 d .
F3 F 0.384(3) 1.001(3) -0.253(3) 0.166(15) Uiso 0.50 1 d P
F3A F 0.3898(17) 1.0124(16) -0.2101(18) 0.074(6) Uiso 0.50 1 d P
F4 F 0.4328(18) 0.9552(17) -0.1113(17) 0.093(7) Uiso 0.50 1 d P
F4A F 0.4235(18) 0.9051(17) -0.1108(17) 0.098(7) Uiso 0.50 1 d P
F5 F 0.390(2) 0.7841(19) -0.211(2) 0.104(9) Uiso 0.50 1 d P
F5A F 0.367(2) 0.7765(18) -0.256(2) 0.100(8) Uiso 0.50 1 d P
F6 F 0.347(2) 0.840(2) -0.348(2) 0.123(10) Uiso 0.50 1 d P
F6A F 0.3348(18) 0.8823(17) -0.3488(17) 0.089(7) Uiso 0.50 1 d P
P2 P 0.7597(3) 0.3544(3) 0.6786(3) 0.0593(11) Uani 1 1 d .
F7 F 0.8642(7) 0.4112(5) 0.6396(6) 0.077(2) Uani 1 1 d .
F8 F 0.6571(6) 0.2987(6) 0.7193(6) 0.077(2) Uani 1 1 d .
F9 F 0.7697(7) 0.4550(6) 0.7674(6) 0.082(3) Uani 1 1 d .
F10 F 0.8695(7) 0.3232(6) 0.7488(7) 0.092(3) Uani 1 1 d .
F11 F 0.7504(7) 0.2538(5) 0.5897(6) 0.081(3) Uani 1 1 d .
F12 F 0.6503(7) 0.3856(6) 0.6081(6) 0.082(2) Uani 1 1 d .
C33 C 0.2688(17) 0.0811(16) 0.0066(16) 0.129(7) Uiso 1 1 d .
Cl1 Cl 0.2209(11) 0.1968(9) 0.0532(10) 0.321(4) Uiso 1 1 d .
Cl2 Cl 0.1152(10) 0.0029(9) 0.0051(10) 0.321(4) Uiso 1 1 d .

loop_
_atom_site_aniso_label
_atom_site_aniso_U_11
_atom_site_aniso_U_22
_atom_site_aniso_U_33
_atom_site_aniso_U_23
_atom_site_aniso_U_13
_atom_site_aniso_U_12
Ru1 0.0541(6) 0.0398(6) 0.0331(7) 0.0078(5) 0.0084(5) 0.0062(5)
Br1 0.0730(9) 0.0663(10) 0.0631(11) 0.0083(8) 0.0151(8) 0.0250(7)
Br2 0.0876(10) 0.0765(12) 0.0700(12) 0.0201(9) 0.0128(8) 0.0361(8)
N1 0.063(6) 0.052(7) 0.039(7) 0.014(6) 0.015(5) 0.017(5)
N2 0.045(5) 0.041(6) 0.047(7) 0.018(5) 0.009(5) 0.005(5)
N3 0.069(7) 0.039(7) 0.049(8) 0.007(6) 0.025(6) 0.013(5)
N4 0.051(6) 0.040(6) 0.030(6) -0.006(5) 0.009(5) 0.003(5)
N5 0.057(6) 0.063(7) 0.027(6) 0.011(5) 0.012(5) 0.011(5)
N6 0.036(5) 0.047(6) 0.040(7) 0.012(5) 0.008(4) 0.008(4)
N7 0.081(8) 0.056(8) 0.042(8) 0.003(6) 0.011(6) 0.006(6)
N8 0.057(6) 0.069(8) 0.044(7) 0.012(6) 0.006(5) 0.018(6)
C1 0.055(8) 0.072(10) 0.054(10) 0.022(8) 0.016(7) 0.011(7)
C2 0.062(8) 0.073(11) 0.059(10) 0.023(8) 0.033(7) 0.015(8)
C3 0.059(8) 0.051(9) 0.062(10) 0.028(8) 0.022(7) 0.003(6)
C4 0.062(8) 0.048(9) 0.062(10) 0.024(7) 0.018(7) 0.002(6)
C5 0.059(8) 0.032(8) 0.060(10) 0.009(7) 0.023(7) -0.002(6)
C6 0.072(8) 0.052(9) 0.025(7) 0.009(6) 0.010(6) 0.022(7)
C7 0.090(10) 0.037(8) 0.058(10) 0.017(7) 0.023(8) 0.002(7)
C8 0.080(9) 0.047(9) 0.055(10) 0.003(8) 0.017(8) 0.012(7)
C9 0.063(8) 0.048(8) 0.060(10) 0.017(7) 0.033(7) 0.001(6)
C10 0.075(9) 0.046(8) 0.044(9) 0.009(7) 0.029(7) 0.010(7)
C11 0.093(11) 0.080(11) 0.102(14) 0.039(10) 0.062(10) 0.004(9)
C12 0.088(9) 0.079(11) 0.040(9) -0.007(8) 0.024(7) 0.020(8)
C13 0.063(8) 0.035(7) 0.050(9) 0.008(7) 0.021(7) 0.001(6)
C14 0.065(8) 0.058(10) 0.045(9) 0.014(8) 0.004(7) 0.006(7)
C15 0.056(8) 0.046(9) 0.060(11) 0.006(8) 0.009(7) 0.005(7)
C16 0.114(11) 0.043(8) 0.030(8) 0.018(7) 0.022(8) 0.029(8)
C17 0.066(8) 0.036(8) 0.038(8) 0.012(6) 0.016(6) 0.013(6)
C18 0.056(8) 0.052(9) 0.042(9) 0.011(7) 0.009(6) 0.002(6)
C19 0.072(9) 0.052(9) 0.044(9) 0.018(7) 0.016(7) -0.006(7)
C20 0.098(11) 0.044(9) 0.056(10) 0.011(8) 0.045(9) 0.013(8)
C21 0.083(10) 0.063(10) 0.043(10) 0.010(8) 0.023(8) 0.009(8)
C22 0.085(9) 0.044(8) 0.040(9) 0.013(7) 0.023(7) 0.012(7)
C23 0.094(10) 0.084(11) 0.044(10) 0.023(9) -0.007(8) 0.015(8)
C24 0.120(12) 0.073(11) 0.064(12) 0.035(9) 0.031(9) 0.007(9)
C25 0.076(8) 0.040(8) 0.052(10) 0.019(7) 0.028(7) 0.012(6)
C26 0.061(7) 0.051(8) 0.035(8) 0.011(7) 0.018(6) 0.018(6)
C27 0.074(9) 0.065(10) 0.046(10) 0.010(8) 0.010(7) 0.022(8)
C28 0.057(8) 0.048(8) 0.039(9) 0.003(7) 0.008(6) -0.006(6)
C29 0.069(8) 0.042(8) 0.031(8) 0.013(6) 0.008(6) 0.010(6)
C30 0.062(7) 0.051(8) 0.022(7) 0.009(6) -0.007(6) 0.004(6)
C31 0.061(8) 0.029(7) 0.056(9) 0.004(6) 0.027(7) 0.005(6)
C32 0.086(10) 0.056(9) 0.047(9) 0.023(8) 0.021(7) 0.010(7)
P1 0.086(3) 0.079(3) 0.070(3) 0.014(3) 0.017(2) 0.011(2)
P2 0.061(2) 0.057(2) 0.055(3) 0.013(2) 0.0113(18) 0.0069(18)
F7 0.087(5) 0.064(5) 0.087(7) 0.031(5) 0.033(5) 0.007(4)
F8 0.071(5) 0.084(6) 0.073(6) 0.020(5) 0.030(4) -0.006(4)
F9 0.077(5) 0.090(6) 0.063(6) 0.003(5) 0.012(4) 0.013(4)
F10 0.080(5) 0.085(6) 0.117(8) 0.044(6) 0.016(5) 0.026(4)
F11 0.096(5) 0.059(5) 0.082(7) 0.004(5) 0.046(5) -0.011(4)
F12 0.088(5) 0.102(7) 0.059(6) 0.040(5) 0.003(4) 0.020(5)

loop_
_atom_type_symbol
_atom_type_description
_atom_type_scat_dispersion_real
_atom_type_scat_dispersion_imag
_atom_type_scat_source
C C 0.0033 0.0016 'International Tables Vol C Tables 4.2.6.8 and 6.1.1.4'
H H 0.0000 0.0000 'International Tables Vol C Tables 4.2.6.8 and 6.1.1.4'
N N 0.0061 0.0033 'International Tables Vol C Tables 4.2.6.8 and 6.1.1.4'
Br Br -0.2901 2.4595 'International Tables Vol C Tables 4.2.6.8 and 6.1.1.4'
P P 0.1023 0.0942 'International Tables Vol C Tables 4.2.6.8 and 6.1.1.4'
F F 0.0171 0.0103 'International Tables Vol C Tables 4.2.6.8 and 6.1.1.4'
Ru Ru -1.2594 0.8363 'International Tables Vol C Tables 4.2.6.8 and 6.1.1.4'
Cl Cl 0.1484 0.1585 'International Tables Vol C Tables 4.2.6.8 and 6.1.1.4'

loop_
_geom_angle_atom_site_label_1
_geom_angle_atom_site_label_2
_geom_angle_atom_site_label_3
_geom_angle
_geom_angle_site_symmetry_3
N6 Ru1 N2 96.0(4) .
N6 Ru1 N4 97.1(4) .
N2 Ru1 N4 95.5(4) .
N6 Ru1 N1 90.3(4) .
N2 Ru1 N1 79.7(4) .
N4 Ru1 N1 171.7(4) .
N6 Ru1 N5 78.5(4) .
N2 Ru1 N5 174.0(4) .
N4 Ru1 N5 87.5(4) .
N1 Ru1 N5 97.8(4) .
N6 Ru1 N3 175.5(4) .
N2 Ru1 N3 85.5(4) .
N4 Ru1 N3 78.5(4) .
N1 Ru1 N3 94.2(4) .
N5 Ru1 N3 100.3(4) .
C1 N1 C5 118.6(12) .
C1 N1 Ru1 125.4(9) .
C5 N1 Ru1 115.9(8) .
C10 N2 C6 118.3(10) .
C10 N2 Ru1 126.9(8) .
C6 N2 Ru1 114.5(8) .
C17 N3 C13 118.5(12) .
C17 N3 Ru1 114.0(8) .
C13 N3 Ru1 126.8(10) .
C22 N4 C18 114.4(11) .
C22 N4 Ru1 127.0(10) .
C18 N4 Ru1 118.5(8) .
C28 N5 C25 115.9(10) .
C28 N5 Ru1 115.5(8) .
C25 N5 Ru1 128.5(8) .
C29 N6 C30 114.0(10) .
C29 N6 Ru1 117.8(7) .
C30 N6 Ru1 128.1(8) .
C28 N7 C27 118.8(12) .
C29 N8 C32 115.0(11) .
N1 C1 C2 122.3(13) .
C3 C2 C1 121.1(12) .
C4 C3 C2 114.6(12) .
C4 C3 C11 121.9(12) .
C2 C3 C11 123.6(12) .
C5 C4 C3 122.7(13) .
N1 C5 C4 120.6(12) .
N1 C5 C6 114.0(11) .
C4 C5 C6 125.4(12) .
C7 C6 N2 119.8(12) .
C7 C6 C5 124.8(13) .
N2 C6 C5 115.4(10) .
C8 C7 C6 121.2(13) .
C7 C8 C9 117.7(12) .
C7 C8 C12 121.5(13) .
C9 C8 C12 120.8(13) .
C10 C9 C8 118.3(12) .
N2 C10 C9 124.7(12) .
N3 C13 C14 122.4(13) .
C15 C14 C13 120.4(13) .
C14 C15 C16 117.6(14) .
C14 C15 C23 121.3(13) .
C16 C15 C23 121.0(14) .
C15 C16 C17 121.4(14) .
N3 C17 C16 119.6(12) .
N3 C17 C18 118.2(12) .
C16 C17 C18 122.2(13) .
C19 C18 N4 123.9(12) .
C19 C18 C17 126.0(13) .
N4 C18 C17 110.1(12) .
C18 C19 C20 120.6(14) .
C21 C20 C19 116.1(14) .
C21 C20 C24 121.1(14) .
C19 C20 C24 122.8(15) .
C22 C21 C20 120.6(14) .
C21 C22 N4 124.3(14) .
N5 C25 C26 121.4(12) .
C27 C26 C25 118.7(12) .
C27 C26 Br1 118.6(9) .
C25 C26 Br1 122.7(10) .
N7 C27 C26 120.4(12) .
N7 C28 N5 124.6(12) .
N7 C28 C29 120.7(12) .
N5 C28 C29 114.6(11) .
N8 C29 N6 129.6(11) .
N8 C29 C28 116.9(11) .
N6 C29 C28 113.6(11) .
N6 C30 C31 123.0(11) .
C30 C31 C32 117.3(12) .
C30 C31 Br2 123.7(9) .
C32 C31 Br2 119.0(10) .
N8 C32 C31 121.1(13) .
F3A P1 F4 70.1(11) .
F3A P1 F6 108.3(14) .
F4 P1 F6 174.8(12) .
F3A P1 F5A 174.4(13) .
F4 P1 F5A 114.7(14) .
F6 P1 F5A 67.2(12) .
F3A P1 F2 88.8(8) .
F4 P1 F2 92.3(8) .
F6 P1 F2 92.6(10) .
F5A P1 F2 88.1(9) .
F3A P1 F4A 95.3(12) .
F4 P1 F4A 25.6(10) .
F6 P1 F4A 156.4(14) .
F5A P1 F4A 89.3(13) .
F2 P1 F4A 89.0(8) .
F3A P1 F1 91.8(8) .
F4 P1 F1 88.9(8) .
F6 P1 F1 86.2(9) .
F5A P1 F1 91.2(9) .
F2 P1 F1 178.8(6) .
F4A P1 F1 92.0(8) .
F3A P1 F3 20.7(15) .
F4 P1 F3 90.3(15) .
F6 P1 F3 87.7(16) .
F5A P1 F3 155.0(16) .
F2 P1 F3 92.5(12) .
F4A P1 F3 115.8(15) .
F1 P1 F3 87.7(12) .
F3A P1 F6A 86.4(12) .
F4 P1 F6A 156.4(12) .
F6 P1 F6A 22.3(12) .
F5A P1 F6A 88.9(13) .
F2 P1 F6A 87.8(8) .
F4A P1 F6A 176.3(11) .
F1 P1 F6A 91.2(8) .
F3 P1 F6A 66.2(13) .
F3A P1 F5 163.3(13) .
F4 P1 F5 93.3(12) .
F6 P1 F5 88.4(14) .
F5A P1 F5 21.5(12) .
F2 P1 F5 90.9(9) .
F4A P1 F5 68.0(12) .
F1 P1 F5 88.8(8) .
F3 P1 F5 175.0(15) .
F6A P1 F5 110.3(12) .
F3A F3 P1 76(5) .
F3A F3 F6A 131(6) .
P1 F3 F6A 57.3(14) .
F3 F3A P1 84(5) .
F4A F4 P1 79(3) .
F4 F4A P1 76(3) .
F5A F5 P1 73(4) .
F5 F5A P1 86(4) .
F5 F5A F6 141(5) .
P1 F5A F6 56.4(12) .
F6A F6 P1 82(4) .
F6A F6 F5A 136(5) .
P1 F6 F5A 56.4(13) .
F6 F6A P1 75(4) .
F6 F6A F3 130(5) .
P1 F6A F3 56.6(14) .
F12 P2 F10 179.7(5) .
F12 P2 F9 90.3(4) .
F10 P2 F9 89.9(5) .
F12 P2 F11 89.8(5) .
F10 P2 F11 90.0(5) .
F9 P2 F11 179.7(5) .
F12 P2 F8 90.5(4) .
F10 P2 F8 89.8(5) .
F9 P2 F8 89.9(4) .
F11 P2 F8 90.3(4) .
F12 P2 F7 90.2(5) .
F10 P2 F7 89.6(4) .
F9 P2 F7 89.4(4) .
F11 P2 F7 90.3(4) .
F8 P2 F7 179.1(5) .
Cl1 C33 Cl2 94.3(10) .
C33 Cl2 Cl2 145.6(11) 2

loop_
_geom_bond_atom_site_label_1
_geom_bond_atom_site_label_2
_geom_bond_distance
_geom_bond_site_symmetry_2
Ru1 N6 2.023(9) .
Ru1 N2 2.042(9) .
Ru1 N4 2.046(10) .
Ru1 N1 2.059(11) .
Ru1 N5 2.061(9) .
Ru1 N3 2.082(11) .
Br1 C26 1.852(11) .
Br2 C31 1.862(11) .
N1 C1 1.308(15) .
N1 C5 1.372(13) .
N2 C10 1.319(14) .
N2 C6 1.399(14) .
N3 C17 1.330(15) .
N3 C13 1.351(13) .
N4 C22 1.350(14) .
N4 C18 1.370(15) .
N5 C28 1.351(14) .
N5 C25 1.377(14) .
N6 C29 1.342(13) .
N6 C30 1.345(13) .
N7 C28 1.334(14) .
N7 C27 1.353(14) .
N8 C29 1.323(14) .
N8 C32 1.355(14) .
C1 C2 1.406(17) .
C2 C3 1.395(16) .
C3 C4 1.388(16) .
C3 C11 1.502(16) .
C4 C5 1.381(15) .
C5 C6 1.466(16) .
C6 C7 1.397(15) .
C7 C8 1.380(17) .
C8 C9 1.425(16) .
C8 C12 1.548(16) .
C9 C10 1.375(15) .
C13 C14 1.387(17) .
C14 C15 1.341(18) .
C15 C16 1.368(16) .
C15 C23 1.509(18) .
C16 C17 1.422(16) .
C17 C18 1.509(16) .
C18 C19 1.335(16) .
C19 C20 1.387(17) .
C20 C21 1.382(19) .
C20 C24 1.543(17) .
C21 C22 1.341(17) .
C25 C26 1.382(15) .
C26 C27 1.366(16) .
C28 C29 1.485(16) .
C30 C31 1.377(16) .
C31 C32 1.410(16) .
P1 F3A 1.58(2) .
P1 F4 1.58(2) .
P1 F6 1.59(3) .
P1 F5A 1.60(2) .
P1 F2 1.595(9) .
P1 F4A 1.60(2) .
P1 F1 1.608(8) .
P1 F3 1.62(4) .
P1 F6A 1.63(2) .
P1 F5 1.67(3) .
F3 F3A 0.58(4) .
F3 F6A 1.78(4) .
F4 F4A 0.70(3) .
F5 F5A 0.61(3) .
F5A F6 1.77(3) .
F6 F6A 0.63(3) .
P2 F12 1.583(8) .
P2 F10 1.584(8) .
P2 F9 1.585(8) .
P2 F11 1.588(8) .
P2 F8 1.589(8) .
P2 F7 1.596(8) .
C33 Cl1 1.76(2) .
C33 Cl2 1.89(2) .
Cl2 Cl2 2.48(2) 2

loop_
_geom_torsion_atom_site_label_1
_geom_torsion_atom_site_label_2
_geom_torsion_atom_site_label_3
_geom_torsion_atom_site_label_4
_geom_torsion
_geom_torsion_site_symmetry_4
N6 Ru1 N1 C1 -79.4(11) .
N2 Ru1 N1 C1 -175.4(11) .
N4 Ru1 N1 C1 129(2) .
N5 Ru1 N1 C1 -1.0(11) .
N3 Ru1 N1 C1 100.0(11) .
N6 Ru1 N1 C5 96.8(9) .
N2 Ru1 N1 C5 0.8(9) .
N4 Ru1 N1 C5 -55(3) .
N5 Ru1 N1 C5 175.2(9) .
N3 Ru1 N1 C5 -83.8(9) .
N6 Ru1 N2 C10 92.9(10) .
N4 Ru1 N2 C10 -4.8(11) .
N1 Ru1 N2 C10 -177.9(11) .
N5 Ru1 N2 C10 116(4) .
N3 Ru1 N2 C10 -82.8(11) .
N6 Ru1 N2 C6 -94.0(8) .
N4 Ru1 N2 C6 168.3(8) .
N1 Ru1 N2 C6 -4.8(8) .
N5 Ru1 N2 C6 -71(4) .
N3 Ru1 N2 C6 90.3(8) .
N6 Ru1 N3 C17 -19(5) .
N2 Ru1 N3 C17 89.4(8) .
N4 Ru1 N3 C17 -7.2(8) .
N1 Ru1 N3 C17 168.7(8) .
N5 Ru1 N3 C17 -92.5(8) .
N6 Ru1 N3 C13 170(4) .
N2 Ru1 N3 C13 -81.0(9) .
N4 Ru1 N3 C13 -177.6(9) .
N1 Ru1 N3 C13 -1.7(9) .
N5 Ru1 N3 C13 97.1(9) .
N6 Ru1 N4 C22 8.2(9) .
N2 Ru1 N4 C22 104.9(9) .
N1 Ru1 N4 C22 160(2) .
N5 Ru1 N4 C22 -69.9(9) .
N3 Ru1 N4 C22 -170.9(9) .
N6 Ru1 N4 C18 -176.6(8) .
N2 Ru1 N4 C18 -79.9(9) .
N1 Ru1 N4 C18 -25(3) .
N5 Ru1 N4 C18 105.3(8) .
N3 Ru1 N4 C18 4.3(8) .
N6 Ru1 N5 C28 -1.7(9) .
N2 Ru1 N5 C28 -25(4) .
N4 Ru1 N5 C28 96.0(9) .
N1 Ru1 N5 C28 -90.3(9) .
N3 Ru1 N5 C28 173.9(9) .
N6 Ru1 N5 C25 -178.9(10) .
N2 Ru1 N5 C25 158(3) .
N4 Ru1 N5 C25 -81.1(10) .
N1 Ru1 N5 C25 92.5(10) .
N3 Ru1 N5 C25 -3.3(11) .
N2 Ru1 N6 C29 178.3(9) .
N4 Ru1 N6 C29 -85.4(9) .
N1 Ru1 N6 C29 98.6(9) .
N5 Ru1 N6 C29 0.6(9) .
N3 Ru1 N6 C29 -74(5) .
N2 Ru1 N6 C30 0.4(10) .
N4 Ru1 N6 C30 96.8(10) .
N1 Ru1 N6 C30 -79.3(10) .
N5 Ru1 N6 C30 -177.2(10) .
N3 Ru1 N6 C30 109(5) .
C5 N1 C1 C2 4(2) .
Ru1 N1 C1 C2 179.9(9) .
N1 C1 C2 C3 -4(2) .
C1 C2 C3 C4 3(2) .
C1 C2 C3 C11 -177.1(13) .
C2 C3 C4 C5 -1(2) .
C11 C3 C4 C5 178.6(13) .
C1 N1 C5 C4 -2.1(19) .
Ru1 N1 C5 C4 -178.6(10) .
C1 N1 C5 C6 179.6(11) .
Ru1 N1 C5 C6 3.1(14) .
C3 C4 C5 N1 1(2) .
C3 C4 C5 C6 179.1(12) .
C10 N2 C6 C7 -1.7(17) .
Ru1 N2 C6 C7 -175.4(9) .
C10 N2 C6 C5 -178.3(11) .
Ru1 N2 C6 C5 8.0(13) .
N1 C5 C6 C7 176.3(12) .
C4 C5 C6 C7 -2(2) .
N1 C5 C6 N2 -7.3(16) .
C4 C5 C6 N2 174.6(12) .
N2 C6 C7 C8 3(2) .
C5 C6 C7 C8 179.5(12) .
C6 C7 C8 C9 -3(2) .
C6 C7 C8 C12 175.9(12) .
C7 C8 C9 C10 1(2) .
C12 C8 C9 C10 -177.8(12) .
C6 N2 C10 C9 -0.3(19) .
Ru1 N2 C10 C9 172.5(10) .
C8 C9 C10 N2 1(2) .
C17 N3 C13 C14 -1.2(17) .
Ru1 N3 C13 C14 168.8(9) .
N3 C13 C14 C15 1.8(19) .
C13 C14 C15 C16 -0.9(19) .
C13 C14 C15 C23 -177.2(12) .
C14 C15 C16 C17 -0.5(19) .
C23 C15 C16 C17 175.9(11) .
C13 N3 C17 C16 -0.2(16) .
Ru1 N3 C17 C16 -171.4(8) .
C13 N3 C17 C18 -179.6(9) .
Ru1 N3 C17 C18 9.2(13) .
C15 C16 C17 N3 1.0(18) .
C15 C16 C17 C18 -179.6(11) .
C22 N4 C18 C19 -4.2(18) .
Ru1 N4 C18 C19 -180.0(9) .
C22 N4 C18 C17 174.8(9) .
Ru1 N4 C18 C17 -0.9(12) .
N3 C17 C18 C19 173.4(12) .
C16 C17 C18 C19 -6.0(19) .
N3 C17 C18 N4 -5.6(15) .
C16 C17 C18 N4 175.0(10) .
N4 C18 C19 C20 1(2) .
C17 C18 C19 C20 -177.4(11) .
C18 C19 C20 C21 1.9(19) .
C18 C19 C20 C24 -178.8(12) .
C19 C20 C21 C22 -2.2(19) .
C24 C20 C21 C22 178.5(11) .
C20 C21 C22 N4 -1(2) .
C18 N4 C22 C21 3.8(17) .
Ru1 N4 C22 C21 179.2(9) .
C28 N5 C25 C26 -3.7(17) .
Ru1 N5 C25 C26 173.5(9) .
N5 C25 C26 C27 2.6(19) .
N5 C25 C26 Br1 179.9(9) .
C28 N7 C27 C26 2(2) .
C25 C26 C27 N7 -2(2) .
Br1 C26 C27 N7 -179.3(10) .
C27 N7 C28 N5 -4(2) .
C27 N7 C28 C29 -179.1(11) .
C25 N5 C28 N7 4.5(18) .
Ru1 N5 C28 N7 -173.0(10) .
C25 N5 C28 C29 179.9(10) .
Ru1 N5 C28 C29 2.4(14) .
C32 N8 C29 N6 2(2) .
C32 N8 C29 C28 -177.4(11) .
C30 N6 C29 N8 -1.0(19) .
Ru1 N6 C29 N8 -179.2(11) .
C30 N6 C29 C28 178.6(10) .
Ru1 N6 C29 C28 0.4(14) .
N7 C28 C29 N8 -6.6(18) .
N5 C28 C29 N8 177.8(11) .
N7 C28 C29 N6 173.8(12) .
N5 C28 C29 N6 -1.8(16) .
C29 N6 C30 C31 0.5(17) .
Ru1 N6 C30 C31 178.5(9) .
N6 C30 C31 C32 -1.3(19) .
N6 C30 C31 Br2 175.8(9) .
C29 N8 C32 C31 -2.8(18) .
C30 C31 C32 N8 2.5(19) .
Br2 C31 C32 N8 -174.7(9) .
F4 P1 F3 F3A -12(4) .
F6 P1 F3 F3A 173(4) .
F5A P1 F3 F3A 171(3) .
F2 P1 F3 F3A 80(4) .
F4A P1 F3 F3A -10(5) .
F1 P1 F3 F3A -101(4) .
F6A P1 F3 F3A 167(5) .
F5 P1 F3 F3A -148(14) .
F3A P1 F3 F6A -167(5) .
F4 P1 F3 F6A -178.8(11) .
F6 P1 F3 F6A 6.0(15) .
F5A P1 F3 F6A 4(4) .
F2 P1 F3 F6A -86.5(10) .
F4A P1 F3 F6A -176.5(11) .
F1 P1 F3 F6A 92.3(10) .
F5 P1 F3 F6A 46(17) .
F6A F3 F3A P1 15(5) .
F4 P1 F3A F3 167(5) .
F6 P1 F3A F3 -8(5) .
F5A P1 F3A F3 -44(14) .
F2 P1 F3A F3 -100(4) .
F4A P1 F3A F3 171(4) .
F1 P1 F3A F3 79(4) .
F6A P1 F3A F3 -12(4) .
F5 P1 F3A F3 171(4) .
F3A P1 F4 F4A 171(3) .
F6 P1 F4 F4A -117(15) .
F5A P1 F4 F4A -6(3) .
F2 P1 F4 F4A 83(3) .
F1 P1 F4 F4A -97(3) .
F3 P1 F4 F4A 175(3) .
F6A P1 F4 F4A 173(2) .
F5 P1 F4 F4A -8(3) .
F3A P1 F4A F4 -9(3) .
F6 P1 F4A F4 168(3) .
F5A P1 F4A F4 174(3) .
F2 P1 F4A F4 -97(3) .
F1 P1 F4A F4 83(3) .
F3 P1 F4A F4 -5(3) .
F6A P1 F4A F4 -126(18) .
F5 P1 F4A F4 171(3) .
F3A P1 F5 F5A 171(3) .
F4 P1 F5 F5A 175(4) .
F6 P1 F5 F5A -10(4) .
F2 P1 F5 F5A 82(4) .
F4A P1 F5 F5A 171(4) .
F1 P1 F5 F5A -96(4) .
F3 P1 F5 F5A -50(18) .
F6A P1 F5 F5A -6(4) .
P1 F5 F5A F6 15(5) .
F3A P1 F5A F5 -154(11) .
F4 P1 F5A F5 -6(4) .
F6 P1 F5A F5 169(4) .
F2 P1 F5A F5 -97(4) .
F4A P1 F5A F5 -8(4) .
F1 P1 F5A F5 84(4) .
F3 P1 F5A F5 171(4) .
F6A P1 F5A F5 175(4) .
F3A P1 F5A F6 37(13) .
F4 P1 F5A F6 -174.8(12) .
F2 P1 F5A F6 93.6(11) .
F4A P1 F5A F6 -177.4(12) .
F1 P1 F5A F6 -85.4(11) .
F3 P1 F5A F6 2(3) .
F6A P1 F5A F6 5.8(15) .
F5 P1 F5A F6 -169(4) .
F3A P1 F6 F6A -12(4) .
F4 P1 F6 F6A -82(16) .
F5A P1 F6 F6A 165(4) .
F2 P1 F6 F6A 78(4) .
F4A P1 F6 F6A 171(3) .
F1 P1 F6 F6A -102(4) .
F3 P1 F6 F6A -15(4) .
F5 P1 F6 F6A 169(4) .
F3A P1 F6 F5A -176.4(11) .
F4 P1 F6 F5A 113(15) .
F2 P1 F6 F5A -86.8(10) .
F4A P1 F6 F5A 6(3) .
F1 P1 F6 F5A 92.9(10) .
F3 P1 F6 F5A -179.2(15) .
F6A P1 F6 F5A -165(4) .
F5 P1 F6 F5A 4.0(15) .
F5 F5A F6 F6A -40(10) .
P1 F5A F6 F6A -22(6) .
F5 F5A F6 P1 -18(6) .
F5A F6 F6A P1 19(5) .
P1 F6 F6A F3 17(5) .
F5A F6 F6A F3 36(9) .
F3A P1 F6A F6 169(4) .
F4 P1 F6A F6 167(3) .
F5A P1 F6A F6 -14(4) .
F2 P1 F6A F6 -102(4) .
F4A P1 F6A F6 -74(19) .
F1 P1 F6A F6 77(4) .
F3 P1 F6A F6 164(4) .
F5 P1 F6A F6 -12(4) .
F3A P1 F6A F3 4.7(17) .
F4 P1 F6A F3 3(3) .
F6 P1 F6A F3 -164(4) .
F5A P1 F6A F3 -178.2(15) .
F2 P1 F6A F3 93.7(13) .
F4A P1 F6A F3 122(18) .
F1 P1 F6A F3 -87.0(13) .
F5 P1 F6A F3 -176.1(15) .
F3A F3 F6A F6 -38(10) .
P1 F3 F6A F6 -20(5) .
F3A F3 F6A P1 -17(6) .
Cl1 C33 Cl2 Cl2 25(2) 2
